data_7234074
loop_
_publ_author_name
'Takaaki Hiramatsu'
'Yukihiro Yoshida'
'Gunzi Saito'
'Akihiro Otsuka'
'Hideki Yamochi'
'Mitsuhiko Maesato'
'Yasuhiro Shimizu'
'Hiroshi Ito'
'Hideo Kishida'

_publ_section_title
;
 Quantum spin liquid: design of a quantum spin liquid next to a
 superconducting state based on a dimer-type ET Mott insulator
;
_journal_name_full 'Journal of Materials Chemistry C'
_journal_page_first 1378
_journal_page_last 1388
_journal_paper_doi 10.1039/C4TC01701C
_journal_volume 3
_journal_year 2015
_chemical_formula_moiety '2(C10 H8 S8), C2 Ag1 N2, H2 O1'
_chemical_formula_sum 'C22 H18 Ag N2 O S16'
_chemical_formula_weight 947.21
_chemical_name_common
;
bis(bis(Ethylenedithio)tetrathiafulvalene) dicyano-silver monohydrate
;
_chemical_name_systematic
;
bis(3,4;3',4'-bis(Ethylenedithio)-2,2',5,5'-tetrathiafulvalenium)
dicyano-silver(i) monohydrate
;
_space_group_IT_number 4
_space_group_name_Hall 'P 2yb'
_space_group_name_H-M_alt 'P 1 21 1'
_symmetry_cell_setting monoclinic
_symmetry_space_group_name_Hall 'P 2yb'
_symmetry_space_group_name_H-M 'P 1 21 1'
_atom_sites_solution_hydrogens geom
_atom_sites_solution_primary direct
_atom_sites_solution_secondary difmap
_cell_angle_alpha 90.00
_cell_angle_beta 109.2540(10)
_cell_angle_gamma 90.00
_cell_formula_units_Z 2
_cell_length_a 16.0579(12)
_cell_length_b 8.6445(6)
_cell_length_c 12.5766(9)
_cell_measurement_reflns_used 9949
_cell_measurement_temperature 300(2)
_cell_measurement_theta_max 28.14
_cell_measurement_theta_min 2.50
_cell_volume 1648.1(2)
_computing_cell_refinement 'APEX2 (Bruker AXS, 2006)'
_computing_data_collection 'APEX2 '
_computing_data_reduction 'SAINT (Bruker AXS, 2004)'
_computing_publication_material 'Yadokari-XG 2009 (Wakita, Nemoto et al., 2009)'
_computing_structure_refinement 'SHELXL-97 (Sheldrick, 1997)'
_computing_structure_solution 'SHELXS-97 (Sheldrick, 1990)'
_diffrn_ambient_temperature 300(2)
_diffrn_detector_area_resol_mean 8.333
_diffrn_measured_fraction_theta_full 0.998
_diffrn_measured_fraction_theta_max 0.998
_diffrn_measurement_device_type 'Bruker APEXII CCD area detector'
_diffrn_measurement_method '\f and \w scans'
_diffrn_radiation_monochromator graphite
_diffrn_radiation_source 'fine-focus sealed tube'
_diffrn_radiation_type MoK\a
_diffrn_radiation_wavelength 0.71073
_diffrn_reflns_av_R_equivalents 0.0138
_diffrn_reflns_av_sigmaI/netI 0.0164
_diffrn_reflns_limit_h_max 20
_diffrn_reflns_limit_h_min -20
_diffrn_reflns_limit_k_max 11
_diffrn_reflns_limit_k_min -11
_diffrn_reflns_limit_l_max 16
_diffrn_reflns_limit_l_min -16
_diffrn_reflns_number 18253
_diffrn_reflns_theta_full 27.00
_diffrn_reflns_theta_max 27.00
_diffrn_reflns_theta_min 1.34
_exptl_absorpt_coefficient_mu 1.651
_exptl_absorpt_correction_T_max 0.8392
_exptl_absorpt_correction_T_min 0.7208
_exptl_absorpt_correction_type numerical
_exptl_absorpt_process_details
;
APEX2 Software
;
_exptl_crystal_colour black
_exptl_crystal_density_diffrn 1.909
_exptl_crystal_density_method 'not measured'
_exptl_crystal_description 'rectangular needle'
_exptl_crystal_F_000 950
_exptl_crystal_preparation 'Magnetic properties, electronic property'
_exptl_crystal_recrystallization_method electrocrystallization
_exptl_crystal_size_max 0.34
_exptl_crystal_size_mid 0.33
_exptl_crystal_size_min 0.11
_refine_diff_density_max 0.409
_refine_diff_density_min -0.539
_refine_diff_density_rms 0.045
_refine_ls_abs_structure_details 'Flack H D (1983), Acta Cryst. A39, 876-881'
_refine_ls_abs_structure_Flack -0.107(15)
_refine_ls_extinction_method none
_refine_ls_goodness_of_fit_ref 1.034
_refine_ls_hydrogen_treatment constr
_refine_ls_matrix_type full
_refine_ls_number_parameters 379
_refine_ls_number_reflns 7128
_refine_ls_number_restraints 1
_refine_ls_restrained_S_all 1.034
_refine_ls_R_factor_all 0.0215
_refine_ls_R_factor_gt 0.0203
_refine_ls_shift/su_max 0.001
_refine_ls_shift/su_mean 0.000
_refine_ls_structure_factor_coef Fsqd
_refine_ls_weighting_details 'calc w=1/[\s^2^(Fo^2^)+(0.0257P)^2^+0.6209P] where P=(Fo^2^+2Fc^2^)/3'
_refine_ls_weighting_scheme calc
_refine_ls_wR_factor_gt 0.0520
_refine_ls_wR_factor_ref 0.0528
_reflns_number_gt 6895
_reflns_number_total 7128
_reflns_threshold_expression >2sigma(I)
_cod_data_source_file 1000030.cif
_cod_data_source_block PCOD1000030
_cod_depositor_comments
;
The following automatic conversions were performed:

data item '_symmetry_cell_setting' value 'Monoclinic' was changed to
'monoclinic' in accordance with the built-in table derived from the
CIF Core dictionary named 'cif_core.dic' version 2.4.5 last updated
on 2014-11-21.

Automatic conversion script
Id: cif_fix_values 6909 2019-04-08 15:41:33Z antanas 
;
_cod_original_sg_symbol_H-M 'P2(1)   '
_cod_database_code 7234074

loop_
_symmetry_equiv_pos_as_xyz
'x, y, z'
'-x, y+1/2, -z'

loop_
_atom_site_label
_atom_site_type_symbol
_atom_site_fract_x
_atom_site_fract_y
_atom_site_fract_z
_atom_site_U_iso_or_equiv
_atom_site_adp_type
_atom_site_occupancy
_atom_site_symmetry_multiplicity
_atom_site_calc_flag
_atom_site_refinement_flags
_atom_site_disorder_assembly
_atom_site_disorder_group
S1 S 0.62020(4) 0.57974(7) 0.41267(5) 0.03654(12) Uani 1 1 d . . .
S2 S 0.54134(4) 0.33427(8) 0.24886(5) 0.04274(14) Uani 1 1 d . . .
S3 S 0.43583(4) 0.58461(7) 0.47719(5) 0.03627(12) Uani 1 1 d . . .
S4 S 0.37200(4) 0.32619(7) 0.31974(5) 0.04081(13) Uani 1 1 d . . .
S5 S 0.79596(5) 0.55551(11) 0.38860(12) 0.0883(4) Uani 1 1 d . . .
S6 S 0.69722(5) 0.27436(9) 0.18659(7) 0.05585(18) Uani 1 1 d . . .
S7 S 0.27290(5) 0.61048(9) 0.53528(7) 0.05486(18) Uani 1 1 d . . .
S8 S 0.20066(4) 0.29609(8) 0.35195(6) 0.04809(16) Uani 1 1 d . . .
C1 C 0.52992(14) 0.4609(3) 0.35110(18) 0.0330(4) Uani 1 1 d . . .
C2 C 0.45506(14) 0.4597(3) 0.37929(18) 0.0334(5) Uani 1 1 d . . .
C3 C 0.68771(15) 0.4917(3) 0.3458(2) 0.0383(5) Uani 1 1 d . . .
C4 C 0.65066(15) 0.3819(3) 0.2692(2) 0.0356(5) Uani 1 1 d . . .
C5 C 0.32946(15) 0.5158(3) 0.45796(19) 0.0349(5) Uani 1 1 d . . .
C6 C 0.30032(14) 0.3962(3) 0.38700(19) 0.0344(5) Uani 1 1 d . . .
C7 C 0.8482(2) 0.4079(4) 0.3343(3) 0.0703(9) Uani 1 1 d . . .
H7 H 0.9092 0.4431 0.3416 0.084 Uiso 1 1 calc R . .
H7A H 0.8539 0.3133 0.3820 0.084 Uiso 1 1 calc R . .
C8 C 0.8018(2) 0.3651(5) 0.2150(3) 0.0712(9) Uani 1 1 d . . .
H8 H 0.8408 0.2940 0.1899 0.085 Uiso 1 1 calc R . .
H8A H 0.7935 0.4610 0.1681 0.085 Uiso 1 1 calc R . .
C9 C 0.19842(18) 0.4584(3) 0.5430(2) 0.0450(6) Uani 1 1 d . . .
H9 H 0.2335 0.3702 0.5870 0.054 Uiso 1 1 calc R . .
H9A H 0.1595 0.4976 0.5849 0.054 Uiso 1 1 calc R . .
C10 C 0.14156(16) 0.4000(3) 0.4296(2) 0.0430(5) Uani 1 1 d . . .
H10 H 0.1108 0.4902 0.3833 0.052 Uiso 1 1 calc R . .
H10A H 0.0953 0.3303 0.4403 0.052 Uiso 1 1 calc R . .
S9 S 0.61952(4) 0.87013(7) 0.18833(5) 0.03851(13) Uani 1 1 d . . .
S10 S 0.55367(4) 0.62089(7) 0.02383(5) 0.03873(13) Uani 1 1 d . . .
S11 S 0.44687(4) 0.86021(7) 0.25571(5) 0.03982(13) Uani 1 1 d . . .
S12 S 0.37077(4) 0.61854(7) 0.08832(5) 0.03637(12) Uani 1 1 d . . .
S13 S 0.78874(4) 0.90804(8) 0.15001(6) 0.04691(15) Uani 1 1 d . . .
S14 S 0.71092(5) 0.60550(9) -0.04543(6) 0.05328(17) Uani 1 1 d . . .
S15 S 0.28699(4) 0.91936(8) 0.31090(6) 0.04839(15) Uani 1 1 d . . .
S16 S 0.19162(4) 0.64215(8) 0.10053(6) 0.04592(15) Uani 1 1 d . . .
C11 C 0.53481(13) 0.7410(3) 0.12378(17) 0.0330(4) Uani 1 1 d . . .
C12 C 0.45956(13) 0.7394(3) 0.15133(17) 0.0327(4) Uani 1 1 d . . .
C13 C 0.68842(14) 0.8097(3) 0.11455(19) 0.0342(5) Uani 1 1 d . . .
C14 C 0.65834(14) 0.6946(3) 0.03940(19) 0.0366(5) Uani 1 1 d . . .
C15 C 0.33598(14) 0.8152(3) 0.22982(19) 0.0333(4) Uani 1 1 d . . .
C16 C 0.30055(13) 0.7063(3) 0.15120(18) 0.0317(4) Uani 1 1 d . . .
C17 C 0.85155(17) 0.7804(3) 0.0922(3) 0.0500(6) Uani 1 1 d . . .
H17 H 0.9076 0.8333 0.0949 0.060 Uiso 1 1 calc R . .
H17A H 0.8676 0.6857 0.1403 0.060 Uiso 1 1 calc R . .
C18 C 0.80303(18) 0.7323(4) -0.0275(2) 0.0519(6) Uani 1 1 d . . .
H18 H 0.8457 0.6798 -0.0582 0.062 Uiso 1 1 calc R . .
H18A H 0.7815 0.8275 -0.0735 0.062 Uiso 1 1 calc R . .
C19 C 0.17226(18) 0.8737(4) 0.2442(3) 0.0577(7) Uani 1 1 d . . .
H19 H 0.1397 0.9025 0.2967 0.069 Uiso 1 1 calc R . .
H19A H 0.1487 0.9395 0.1753 0.069 Uiso 1 1 calc R . .
C20 C 0.15263(16) 0.7077(4) 0.2107(2) 0.0522(6) Uani 1 1 d . . .
H20 H 0.0873 0.6922 0.1860 0.063 Uiso 1 1 calc R . .
H20A H 0.1795 0.6414 0.2785 0.063 Uiso 1 1 calc R . .
Ag1 Ag -0.005739(13) 0.22049(3) 0.148421(19) 0.05538(6) Uani 1 1 d . . .
C21 C -0.00838(17) 0.4170(3) 0.0500(2) 0.0453(6) Uani 1 1 d . . .
C22 C -0.00876(18) 0.0978(3) 0.2895(3) 0.0503(6) Uani 1 1 d . . .
N1 N -0.01012(18) 0.5155(3) -0.0073(3) 0.0603(6) Uani 1 1 d . . .
N2 N -0.0100(2) 0.0413(4) 0.3704(3) 0.0773(9) Uani 1 1 d . . .
O1 O 0.0041(2) 0.6917(4) 0.4060(3) 0.1129(11) Uani 1 1 d . . .

loop_
_atom_site_aniso_label
_atom_site_aniso_U_11
_atom_site_aniso_U_22
_atom_site_aniso_U_33
_atom_site_aniso_U_23
_atom_site_aniso_U_13
_atom_site_aniso_U_12
S1 0.0313(3) 0.0403(3) 0.0369(3) -0.0070(2) 0.0097(2) -0.0022(2)
S2 0.0351(3) 0.0487(3) 0.0457(3) -0.0165(3) 0.0151(2) -0.0052(2)
S3 0.0341(3) 0.0399(3) 0.0355(3) -0.0092(2) 0.0124(2) -0.0065(2)
S4 0.0358(3) 0.0423(3) 0.0486(3) -0.0163(3) 0.0196(2) -0.0075(2)
S5 0.0340(4) 0.0670(5) 0.1656(11) -0.0554(6) 0.0353(5) -0.0134(4)
S6 0.0607(4) 0.0512(4) 0.0705(5) -0.0131(3) 0.0418(4) -0.0001(3)
S7 0.0575(4) 0.0498(4) 0.0720(4) -0.0287(3) 0.0413(3) -0.0148(3)
S8 0.0358(3) 0.0513(4) 0.0618(4) -0.0221(3) 0.0224(3) -0.0126(3)
C1 0.0310(10) 0.0353(12) 0.0323(10) -0.0034(9) 0.0102(8) -0.0010(9)
C2 0.0309(10) 0.0339(11) 0.0350(11) -0.0012(9) 0.0104(8) 0.0016(9)
C3 0.0289(11) 0.0359(12) 0.0521(13) -0.0013(10) 0.0161(10) 0.0014(9)
C4 0.0338(11) 0.0338(12) 0.0424(12) 0.0005(9) 0.0169(9) 0.0020(9)
C5 0.0316(11) 0.0389(12) 0.0372(11) -0.0079(9) 0.0153(9) -0.0036(9)
C6 0.0304(10) 0.0378(12) 0.0365(11) -0.0033(9) 0.0131(9) -0.0002(9)
C7 0.0448(16) 0.0611(19) 0.111(3) -0.003(2) 0.0345(17) 0.0071(14)
C8 0.0513(17) 0.085(2) 0.093(3) 0.000(2) 0.0448(18) -0.0009(17)
C9 0.0489(14) 0.0457(14) 0.0493(14) -0.0034(11) 0.0282(12) -0.0032(11)
C10 0.0343(11) 0.0440(13) 0.0550(14) -0.0030(12) 0.0203(10) 0.0000(10)
S9 0.0300(3) 0.0418(3) 0.0454(3) -0.0122(2) 0.0146(2) -0.0074(2)
S10 0.0355(3) 0.0426(3) 0.0378(3) -0.0079(2) 0.0117(2) -0.0089(2)
S11 0.0306(3) 0.0435(3) 0.0439(3) -0.0122(3) 0.0103(2) -0.0066(2)
S12 0.0291(2) 0.0423(3) 0.0368(3) -0.0090(2) 0.0097(2) -0.0062(2)
S13 0.0344(3) 0.0525(4) 0.0585(4) -0.0151(3) 0.0216(3) -0.0132(3)
S14 0.0572(4) 0.0560(4) 0.0568(4) -0.0191(3) 0.0326(3) -0.0111(3)
S15 0.0448(3) 0.0466(3) 0.0587(4) -0.0166(3) 0.0239(3) -0.0039(3)
S16 0.0276(3) 0.0508(4) 0.0581(4) -0.0148(3) 0.0125(2) -0.0064(2)
C11 0.0278(10) 0.0355(12) 0.0339(10) -0.0013(9) 0.0080(8) -0.0040(9)
C12 0.0280(9) 0.0351(12) 0.0334(10) -0.0020(9) 0.0079(8) -0.0028(9)
C13 0.0287(10) 0.0390(12) 0.0361(11) 0.0009(9) 0.0122(9) -0.0038(9)
C14 0.0329(10) 0.0418(13) 0.0361(11) -0.0015(9) 0.0129(9) -0.0040(9)
C15 0.0290(10) 0.0329(11) 0.0378(11) 0.0018(9) 0.0106(9) 0.0002(8)
C16 0.0272(9) 0.0309(11) 0.0358(10) 0.0001(9) 0.0090(8) -0.0013(9)
C17 0.0353(12) 0.0440(14) 0.0737(19) -0.0017(12) 0.0220(12) 0.0012(11)
C18 0.0563(15) 0.0461(14) 0.0681(16) -0.0031(15) 0.0405(13) -0.0020(13)
C19 0.0420(14) 0.0626(18) 0.0690(19) -0.0112(15) 0.0192(13) 0.0093(13)
C20 0.0385(12) 0.0644(17) 0.0586(15) -0.0036(15) 0.0229(11) -0.0091(13)
Ag1 0.04566(11) 0.05782(12) 0.06591(13) 0.01031(11) 0.02281(9) 0.00274(10)
C21 0.0389(13) 0.0426(13) 0.0535(15) -0.0064(12) 0.0140(11) -0.0044(10)
C22 0.0424(13) 0.0495(15) 0.0604(16) -0.0022(13) 0.0187(12) -0.0020(11)
N1 0.0517(14) 0.0567(15) 0.0696(16) 0.0007(13) 0.0162(12) -0.0081(12)
N2 0.0665(18) 0.093(2) 0.072(2) 0.0133(17) 0.0225(15) -0.0097(17)
O1 0.139(3) 0.084(2) 0.121(2) -0.0054(19) 0.050(2) 0.015(2)

loop_
_atom_type_symbol
_atom_type_description
_atom_type_scat_dispersion_real
_atom_type_scat_dispersion_imag
_atom_type_scat_source
C C 0.0033 0.0016 'International Tables Vol C Tables 4.2.6.8 and 6.1.1.4'
H H 0.0000 0.0000 'International Tables Vol C Tables 4.2.6.8 and 6.1.1.4'
N N 0.0061 0.0033 'International Tables Vol C Tables 4.2.6.8 and 6.1.1.4'
O O 0.0106 0.0060 'International Tables Vol C Tables 4.2.6.8 and 6.1.1.4'
S S 0.1246 0.1234 'International Tables Vol C Tables 4.2.6.8 and 6.1.1.4'
Ag Ag -0.8971 1.1015 'International Tables Vol C Tables 4.2.6.8 and 6.1.1.4'

loop_
_geom_angle_atom_site_label_1
_geom_angle_atom_site_label_2
_geom_angle_atom_site_label_3
_geom_angle
_geom_angle_site_symmetry_1
_geom_angle_site_symmetry_3
C1 S1 C3 94.97(11) . .
C4 S2 C1 95.15(11) . .
C2 S3 C5 94.82(11) . .
C2 S4 C6 95.52(11) . .
C3 S5 C7 101.77(14) . .
C4 S6 C8 102.01(15) . .
C5 S7 C9 99.52(12) . .
C6 S8 C10 102.61(12) . .
C2 C1 S1 124.57(18) . .
C2 C1 S2 120.26(18) . .
S1 C1 S2 115.15(12) . .
C1 C2 S4 120.79(18) . .
C1 C2 S3 123.89(18) . .
S4 C2 S3 115.31(12) . .
C4 C3 S5 127.56(18) . .
C4 C3 S1 116.99(17) . .
S5 C3 S1 115.44(15) . .
C3 C4 S6 129.14(18) . .
C3 C4 S2 117.36(17) . .
S6 C4 S2 113.49(14) . .
C6 C5 S7 126.97(18) . .
C6 C5 S3 117.62(17) . .
S7 C5 S3 115.41(13) . .
C5 C6 S8 129.70(18) . .
C5 C6 S4 116.56(17) . .
S8 C6 S4 113.73(13) . .
C8 C7 S5 115.0(3) . .
C8 C7 H7 108.5 . .
S5 C7 H7 108.5 . .
C8 C7 H7A 108.5 . .
S5 C7 H7A 108.5 . .
H7 C7 H7A 107.5 . .
C7 C8 S6 116.0(2) . .
C7 C8 H8 108.3 . .
S6 C8 H8 108.3 . .
C7 C8 H8A 108.3 . .
S6 C8 H8A 108.3 . .
H8 C8 H8A 107.4 . .
C10 C9 S7 113.55(19) . .
C10 C9 H9 108.9 . .
S7 C9 H9 108.9 . .
C10 C9 H9A 108.9 . .
S7 C9 H9A 108.9 . .
H9 C9 H9A 107.7 . .
C9 C10 S8 114.58(18) . .
C9 C10 H10 108.6 . .
S8 C10 H10 108.6 . .
C9 C10 H10A 108.6 . .
S8 C10 H10A 108.6 . .
H10 C10 H10A 107.6 . .
C11 S9 C13 95.47(11) . .
C11 S10 C14 95.28(11) . .
C12 S11 C15 95.24(11) . .
C12 S12 C16 95.02(10) . .
C13 S13 C17 101.03(12) . .
C14 S14 C18 101.47(12) . .
C15 S15 C19 101.86(13) . .
C16 S16 C20 100.45(12) . .
C12 C11 S10 124.08(17) . .
C12 C11 S9 120.68(18) . .
S10 C11 S9 115.23(12) . .
C11 C12 S12 123.66(18) . .
C11 C12 S11 121.31(17) . .
S12 C12 S11 115.02(12) . .
C14 C13 S9 116.83(17) . .
C14 C13 S13 128.78(18) . .
S9 C13 S13 114.39(13) . .
C13 C14 S14 128.44(18) . .
C13 C14 S10 117.19(17) . .
S14 C14 S10 114.36(13) . .
C16 C15 S15 129.15(17) . .
C16 C15 S11 116.78(17) . .
S15 C15 S11 114.07(13) . .
C15 C16 S16 128.34(17) . .
C15 C16 S12 117.08(15) . .
S16 C16 S12 114.56(13) . .
C18 C17 S13 113.47(19) . .
C18 C17 H17 108.9 . .
S13 C17 H17 108.9 . .
C18 C17 H17A 108.9 . .
S13 C17 H17A 108.9 . .
H17 C17 H17A 107.7 . .
C17 C18 S14 115.29(19) . .
C17 C18 H18 108.5 . .
S14 C18 H18 108.5 . .
C17 C18 H18A 108.5 . .
S14 C18 H18A 108.5 . .
H18 C18 H18A 107.5 . .
C20 C19 S15 115.4(2) . .
C20 C19 H19 108.4 . .
S15 C19 H19 108.4 . .
C20 C19 H19A 108.4 . .
S15 C19 H19A 108.4 . .
H19 C19 H19A 107.5 . .
C19 C20 S16 115.2(2) . .
C19 C20 H20 108.5 . .
S16 C20 H20 108.5 . .
C19 C20 H20A 108.5 . .
S16 C20 H20A 108.5 . .
H20 C20 H20A 107.5 . .
C22 Ag1 C21 156.28(11) . .
C22 Ag1 N1 105.78(10) . 2_545
C21 Ag1 N1 97.94(10) . 2_545
N1 C21 Ag1 175.8(3) . .
N2 C22 Ag1 174.9(3) . .
C21 N1 Ag1 170.7(3) . 2

loop_
_geom_bond_atom_site_label_1
_geom_bond_atom_site_label_2
_geom_bond_distance
_geom_bond_site_symmetry_2
S1 C1 1.737(2) .
S1 C3 1.750(2) .
S2 C4 1.738(2) .
S2 C1 1.743(2) .
S3 C2 1.740(2) .
S3 C5 1.748(2) .
S4 C2 1.736(2) .
S4 C6 1.746(2) .
S5 C3 1.732(2) .
S5 C7 1.782(3) .
S6 C4 1.736(2) .
S6 C8 1.780(3) .
S7 C5 1.739(2) .
S7 C9 1.801(3) .
S8 C6 1.743(2) .
S8 C10 1.809(3) .
C1 C2 1.361(3) .
C3 C4 1.344(3) .
C5 C6 1.345(3) .
C7 C8 1.486(5) .
C7 H7 1.0000 .
C7 H7A 1.0000 .
C8 H8 1.0000 .
C8 H8A 1.0000 .
C9 C10 1.505(4) .
C9 H9 1.0000 .
C9 H9A 1.0000 .
C10 H10 1.0000 .
C10 H10A 1.0000 .
S9 C11 1.740(2) .
S9 C13 1.742(2) .
S10 C11 1.732(2) .
S10 C14 1.747(2) .
S11 C12 1.741(2) .
S11 C15 1.745(2) .
S12 C12 1.734(2) .
S12 C16 1.749(2) .
S13 C13 1.744(2) .
S13 C17 1.802(3) .
S14 C14 1.743(2) .
S14 C18 1.794(3) .
S15 C15 1.732(2) .
S15 C19 1.798(3) .
S16 C16 1.743(2) .
S16 C20 1.790(3) .
C11 C12 1.363(3) .
C13 C14 1.348(3) .
C15 C16 1.348(3) .
C17 C18 1.508(4) .
C17 H17 1.0000 .
C17 H17A 1.0000 .
C18 H18 1.0000 .
C18 H18A 1.0000 .
C19 C20 1.500(5) .
C19 H19 1.0000 .
C19 H19A 1.0000 .
C20 H20 1.0000 .
C20 H20A 1.0000 .
Ag1 C22 2.082(3) .
Ag1 C21 2.094(3) .
Ag1 N1 2.579(3) 2_545
C21 N1 1.111(4) .
C22 N2 1.135(4) .
N1 Ag1 2.579(3) 2

loop_
_geom_torsion_atom_site_label_1
_geom_torsion_atom_site_label_2
_geom_torsion_atom_site_label_3
_geom_torsion_atom_site_label_4
_geom_torsion
_geom_torsion_site_symmetry_1
_geom_torsion_site_symmetry_2
_geom_torsion_site_symmetry_3
_geom_torsion_site_symmetry_4
C3 S1 C1 C2 172.4(2) . . . .
C3 S1 C1 S2 -6.21(16) . . . .
C4 S2 C1 C2 -173.4(2) . . . .
C4 S2 C1 S1 5.24(15) . . . .
S1 C1 C2 S4 -175.21(13) . . . .
S2 C1 C2 S4 3.3(3) . . . .
S1 C1 C2 S3 3.3(3) . . . .
S2 C1 C2 S3 -178.15(13) . . . .
C6 S4 C2 C1 -177.7(2) . . . .
C6 S4 C2 S3 3.62(15) . . . .
C5 S3 C2 C1 177.2(2) . . . .
C5 S3 C2 S4 -4.15(15) . . . .
C7 S5 C3 C4 -14.3(3) . . . .
C7 S5 C3 S1 164.57(19) . . . .
C1 S1 C3 C4 5.2(2) . . . .
C1 S1 C3 S5 -173.86(16) . . . .
S5 C3 C4 S6 -2.1(4) . . . .
S1 C3 C4 S6 178.97(15) . . . .
S5 C3 C4 S2 176.49(16) . . . .
S1 C3 C4 S2 -2.4(3) . . . .
C8 S6 C4 C3 -7.7(3) . . . .
C8 S6 C4 S2 173.61(17) . . . .
C1 S2 C4 C3 -1.7(2) . . . .
C1 S2 C4 S6 177.12(14) . . . .
C9 S7 C5 C6 24.6(3) . . . .
C9 S7 C5 S3 -154.74(15) . . . .
C2 S3 C5 C6 3.3(2) . . . .
C2 S3 C5 S7 -177.30(15) . . . .
S7 C5 C6 S8 -1.6(4) . . . .
S3 C5 C6 S8 177.76(15) . . . .
S7 C5 C6 S4 179.33(15) . . . .
S3 C5 C6 S4 -1.4(3) . . . .
C10 S8 C6 C5 3.0(3) . . . .
C10 S8 C6 S4 -177.84(14) . . . .
C2 S4 C6 C5 -1.4(2) . . . .
C2 S4 C6 S8 179.37(14) . . . .
C3 S5 C7 C8 47.7(3) . . . .
S5 C7 C8 S6 -66.5(4) . . . .
C4 S6 C8 C7 41.6(3) . . . .
C5 S7 C9 C10 -57.3(2) . . . .
S7 C9 C10 S8 68.3(2) . . . .
C6 S8 C10 C9 -36.2(2) . . . .
C14 S10 C11 C12 179.7(2) . . . .
C14 S10 C11 S9 0.43(15) . . . .
C13 S9 C11 C12 -179.5(2) . . . .
C13 S9 C11 S10 -0.19(15) . . . .
S10 C11 C12 S12 -1.1(3) . . . .
S9 C11 C12 S12 178.09(13) . . . .
S10 C11 C12 S11 178.15(13) . . . .
S9 C11 C12 S11 -2.6(3) . . . .
C16 S12 C12 C11 -171.5(2) . . . .
C16 S12 C12 S11 9.22(15) . . . .
C15 S11 C12 C11 172.3(2) . . . .
C15 S11 C12 S12 -8.35(15) . . . .
C11 S9 C13 C14 -0.2(2) . . . .
C11 S9 C13 S13 -179.81(14) . . . .
C17 S13 C13 C14 -15.8(3) . . . .
C17 S13 C13 S9 163.66(15) . . . .
S9 C13 C14 S14 -178.68(15) . . . .
S13 C13 C14 S14 0.8(4) . . . .
S9 C13 C14 S10 0.6(3) . . . .
S13 C13 C14 S10 -179.91(15) . . . .
C18 S14 C14 C13 -11.3(3) . . . .
C18 S14 C14 S10 169.39(15) . . . .
C11 S10 C14 C13 -0.6(2) . . . .
C11 S10 C14 S14 178.76(14) . . . .
C19 S15 C15 C16 -11.0(3) . . . .
C19 S15 C15 S11 169.05(16) . . . .
C12 S11 C15 C16 3.7(2) . . . .
C12 S11 C15 S15 -176.35(14) . . . .
S15 C15 C16 S16 3.7(4) . . . .
S11 C15 C16 S16 -176.40(14) . . . .
S15 C15 C16 S12 -177.75(14) . . . .
S11 C15 C16 S12 2.2(3) . . . .
C20 S16 C16 C15 -18.7(3) . . . .
C20 S16 C16 S12 162.65(15) . . . .
C12 S12 C16 C15 -6.9(2) . . . .
C12 S12 C16 S16 171.92(14) . . . .
C13 S13 C17 C18 48.6(2) . . . .
S13 C17 C18 S14 -69.3(3) . . . .
C14 S14 C18 C17 45.3(2) . . . .
C15 S15 C19 C20 42.0(3) . . . .
S15 C19 C20 S16 -67.1(3) . . . .
C16 S16 C20 C19 49.6(2) . . . .
C22 Ag1 C21 N1 -171(3) . . . .
N1 Ag1 C21 N1 9(4) 2_545 . . .
C21 Ag1 C22 N2 -9(3) . . . .
N1 Ag1 C22 N2 171(3) 2_545 . . .
Ag1 C21 N1 Ag1 -50(4) . . . 2
